data_7009078
loop_
_publ_author_name
'P\'erez-Lourido, Paulo'
'Romero, Jaime'
'Garc\'ia-V\'azquez, Jos\'e A.'
'Sousa, Antonio'
'Zheng, Yifan'
'Dilworth, Jonathan R.'
'Zubieta, Jon'

_publ_section_title
;
 Lead(II) complexes with phosphorylthiolato and thiophosphorylthiolato
 ligands
;
_journal_issue 5
_journal_name_full 'Journal of the Chemical Society, Dalton Transactions'
_journal_page_first 769
_journal_paper_doi 10.1039/a908496g
_journal_year 2000
_chemical_formula_sum 'C38 H32 O2 P2 Pb S2'
_chemical_formula_weight 853.88
_chemical_name_systematic
; 
 ? 
;
_space_group_IT_number 9
_symmetry_cell_setting monoclinic
_symmetry_space_group_name_Hall 'C -2yc'
_symmetry_space_group_name_H-M 'C 1 c 1'
_atom_sites_solution_hydrogens geom
_atom_sites_solution_primary direct
_atom_sites_solution_secondary difmap
_audit_creation_method SHELXL-97
_cell_angle_alpha 90.00
_cell_angle_beta 99.583(2)
_cell_angle_gamma 90.00
_cell_formula_units_Z 4
_cell_length_a 14.6460(10)
_cell_length_b 15.5010(10)
_cell_length_c 15.4290(10)
_cell_measurement_temperature 293(2)
_cell_volume 3453.9(4)
_computing_cell_refinement 'DIP2000 software DENZO (Otwinowski & Minor, 1996)'
_computing_data_collection 'DIP2000 software Xpress (MAC science, 1989)'
_computing_data_reduction 'DIP2000 software DENZO (Otwinowski & Minor, 1996)'
_computing_molecular_graphics 'ZORTEP (Zsolnai 1994)'
_computing_publication_material 'SHELXL-97 (Sheldrick, 1997)'
_computing_structure_refinement 'SHELXL-97 (Sheldrick, 1997)'
_computing_structure_solution 'SHELXS-97 (Sheldrick, 1990)'
_diffrn_ambient_temperature 150(2)
_diffrn_measured_fraction_theta_full 0.994
_diffrn_measured_fraction_theta_max 0.994
_diffrn_measurement_device_type 'nraf-nonius DIP2000'
_diffrn_radiation_monochromator graphite
_diffrn_radiation_source 'fine-focus sealed tube'
_diffrn_radiation_type MoK\a
_diffrn_radiation_wavelength 0.71073
_diffrn_reflns_av_R_equivalents 0.0367
_diffrn_reflns_av_sigmaI/netI 0.0384
_diffrn_reflns_limit_h_max 18
_diffrn_reflns_limit_h_min 0
_diffrn_reflns_limit_k_max 19
_diffrn_reflns_limit_k_min -19
_diffrn_reflns_limit_l_max 19
_diffrn_reflns_limit_l_min -19
_diffrn_reflns_number 6487
_diffrn_reflns_theta_full 26.42
_diffrn_reflns_theta_max 26.42
_diffrn_reflns_theta_min 1.93
_exptl_absorpt_coefficient_mu 5.131
_exptl_crystal_colour white
_exptl_crystal_density_diffrn 1.642
_exptl_crystal_density_method 'not measured'
_exptl_crystal_description brick
_exptl_crystal_F_000 1680
_exptl_crystal_size_max 1.0
_exptl_crystal_size_mid 0.5
_exptl_crystal_size_min 0.4
_refine_diff_density_max 1.669
_refine_diff_density_min -1.397
_refine_diff_density_rms 0.104
_refine_ls_abs_structure_details 'Flack H D (1983), Acta Cryst. A39, 876-881'
_refine_ls_abs_structure_Flack 0.066(10)
_refine_ls_extinction_method none
_refine_ls_goodness_of_fit_ref 1.058
_refine_ls_hydrogen_treatment mixed
_refine_ls_matrix_type full
_refine_ls_number_parameters 384
_refine_ls_number_reflns 3674
_refine_ls_number_restraints 2
_refine_ls_restrained_S_all 1.058
_refine_ls_R_factor_all 0.0371
_refine_ls_R_factor_gt 0.0341
_refine_ls_shift/su_max 0.018
_refine_ls_shift/su_mean 0.001
_refine_ls_structure_factor_coef Fsqd
_refine_ls_weighting_details 'calc w=1/[\s^2^(Fo^2^)+(0.0649P)^2^+0.0000P] where P=(Fo^2^+2Fc^2^)/3'
_refine_ls_weighting_scheme calc
_refine_ls_wR_factor_gt 0.0884
_refine_ls_wR_factor_ref 0.0900
_reflns_number_gt 3359
_reflns_number_total 3674
_reflns_threshold_expression >2sigma(I)
_cod_data_source_file a908496g.txt
_cod_data_source_block compound4
_cod_depositor_comments
;

2018-01-19
Z value and formula fixed to values more according to usual
chemical conventions.                 miguel
;
_cod_original_formula_weight 426.94
_cod_original_formula_units_Z 8
_cod_original_sg_symbol_H-M Cc
_cod_original_formula_sum 'C19 H16 O P Pb0.50 S'
_cod_database_code 7009078

loop_
_symmetry_equiv_pos_as_xyz
'x, y, z'
'x, -y, z+1/2'
'x+1/2, y+1/2, z'
'x+1/2, -y+1/2, z+1/2'

loop_
_atom_site_label
_atom_site_type_symbol
_atom_site_fract_x
_atom_site_fract_y
_atom_site_fract_z
_atom_site_U_iso_or_equiv
_atom_site_adp_type
_atom_site_occupancy
_atom_site_symmetry_multiplicity
_atom_site_calc_flag
_atom_site_refinement_flags
_atom_site_disorder_assembly
_atom_site_disorder_group
Pb Pb 0.506494(19) 0.102246(4) 0.90630(2) 0.04496(2) Uani 1 1 d . . .
S1 S 0.54218(4) 0.21493(5) 1.03072(4) 0.0678(2) Uani 1 1 d . . .
S2 S 0.47522(4) 0.21655(5) 0.78000(5) 0.0679(2) Uani 1 1 d . . .
O1 O 0.67496(11) 0.10383(9) 0.88960(12) 0.0475(5) Uani 1 1 d . . .
O2 O 0.33005(12) 0.10683(9) 0.91117(11) 0.0460(5) Uani 1 1 d . . .
P1 P 0.76845(4) 0.14872(4) 0.93972(4) 0.04909(17) Uani 1 1 d . . .
P2 P 0.24782(4) 0.15055(5) 0.87421(4) 0.05029(18) Uani 1 1 d . . .
C11 C 0.61477(13) 0.15182(17) 1.09982(13) 0.0511(6) Uani 1 1 d . . .
C12 C 0.71508(14) 0.15634(14) 1.09866(14) 0.0435(6) Uani 1 1 d . . .
C13 C 0.76529(17) 0.10108(17) 1.15589(19) 0.0742(9) Uani 1 1 d . . .
H13 H 0.8281 0.1017 1.1526 0.089 Uiso 1 1 calc R . .
C14 C 0.7424(3) 0.0425(3) 1.21979(19) 0.1231(17) Uani 1 1 d . . .
H14 H 0.7849 0.0094 1.2573 0.148 Uiso 1 1 calc R . .
C15 C 0.6402(3) 0.0420(3) 1.21776(19) 0.1006(15) Uani 1 1 d . . .
H15 H 0.6150 0.0043 1.2544 0.121 Uiso 1 1 calc R . .
C16 C 0.5786(2) 0.0994(2) 1.15928(18) 0.0855(15) Uani 1 1 d . . .
H16 H 0.5156 0.1009 1.1619 0.103 Uiso 1 1 calc R . .
C17 C 0.7559(2) 0.20461(18) 1.0373(2) 0.0831(10) Uani 1 1 d . . .
H17A H 0.8166 0.2238 1.0657 0.100 Uiso 1 1 calc R . .
H17B H 0.7185 0.2556 1.0214 0.100 Uiso 1 1 calc R . .
C21 C 0.85796(17) 0.0710(2) 0.96823(18) 0.0637(8) Uani 1 1 d . . .
C22 C 0.8445(3) -0.0189(2) 0.9552(2) 0.1010(12) Uani 1 1 d . . .
H22 H 0.7868 -0.0366 0.9260 0.121 Uiso 1 1 calc R . .
C23 C 0.9061(3) -0.0798(2) 0.9807(4) 0.1401(16) Uani 1 1 d . . .
H23 H 0.8944 -0.1387 0.9750 0.168 Uiso 1 1 calc R . .
C24 C 1.00412(19) -0.0388(2) 1.0229(2) 0.0809(9) Uani 1 1 d . . .
H24 H 1.0556 -0.0733 1.0413 0.097 Uiso 1 1 calc R . .
C25 C 1.00830(19) 0.0382(3) 1.0297(3) 0.1184(14) Uani 1 1 d . . .
H25 H 1.0678 0.0571 1.0521 0.142 Uiso 1 1 calc R . .
C26 C 0.9509(3) 0.1012(2) 1.0135(4) 0.1031(17) Uani 1 1 d . . .
C31 C 0.20857(13) 0.23581(11) 0.93542(13) 0.0692(9) Uani 1 1 d G . .
C32 C 0.26363(19) 0.25628(17) 1.01484(16) 0.1103(16) Uani 1 1 d G . .
H32 H 0.3167 0.2238 1.0333 0.132 Uiso 1 1 calc R . .
C33 C 0.2432(3) 0.3219(2) 1.0667(2) 0.195(2) Uani 1 1 d G . .
H33 H 0.2811 0.3345 1.1198 0.234 Uiso 1 1 calc R . .
C34 C 0.1676(3) 0.3669(2) 1.0392(3) 0.1188(13) Uani 1 1 d G . .
H34 H 0.1513 0.4124 1.0729 0.143 Uiso 1 1 calc R . .
C35 C 0.1125(2) 0.3465(2) 0.9597(3) 0.208(3) Uani 1 1 d G . .
H35 H 0.0595 0.3789 0.9413 0.250 Uiso 1 1 calc R . .
C36 C 0.13300(16) 0.28089(16) 0.90785(19) 0.170(2) Uani 1 1 d G . .
H36 H 0.0951 0.2682 0.8548 0.205 Uiso 1 1 calc R . .
C41 C 0.38786(16) 0.14761(18) 0.70830(15) 0.0520(7) Uani 1 1 d . . .
C42 C 0.29900(17) 0.14848(19) 0.70923(16) 0.0618(8) Uani 1 1 d . . .
C43 C 0.23012(19) 0.10376(16) 0.64866(18) 0.0597(9) Uani 1 1 d . . .
H43 H 0.1666 0.1071 0.6477 0.072 Uiso 1 1 calc R . .
C44 C 0.2709(2) 0.0570(2) 0.5944(2) 0.0909(10) Uani 1 1 d . . .
H44 H 0.2311 0.0229 0.5554 0.109 Uiso 1 1 calc R . .
C45 C 0.3528(3) 0.0516(2) 0.58749(19) 0.0785(11) Uani 1 1 d . . .
H45 H 0.3708 0.0171 0.5440 0.094 Uiso 1 1 calc R . .
C46 C 0.4192(2) 0.09741(19) 0.6450(2) 0.0684(10) Uani 1 1 d . . .
H46 H 0.4818 0.0943 0.6410 0.082 Uiso 1 1 calc R . .
C47 C 0.26052(14) 0.21091(15) 0.77561(14) 0.0454(6) Uani 1 1 d . . .
H47A H 0.2011 0.2341 0.7486 0.054 Uiso 1 1 calc R . .
H47B H 0.3030 0.2586 0.7908 0.054 Uiso 1 1 calc R . .
C51 C 0.15452(16) 0.07528(17) 0.84062(17) 0.0547(7) Uani 1 1 d . . .
C52 C 0.1767(2) -0.00816(18) 0.85603(19) 0.0628(8) Uani 1 1 d . . .
H52 H 0.2355 -0.0250 0.8832 0.075 Uiso 1 1 calc R . .
C53 C 0.1045(3) -0.0700(3) 0.8282(3) 0.0982(14) Uani 1 1 d . . .
H53 H 0.1218 -0.1270 0.8404 0.118 Uiso 1 1 calc R . .
C54 C 0.0302(3) -0.0616(3) 0.7941(3) 0.1122(16) Uani 1 1 d . . .
H54 H -0.0090 -0.1086 0.7806 0.135 Uiso 1 1 calc R . .
C55 C -0.0015(2) 0.0282(2) 0.7719(2) 0.0894(11) Uani 1 1 d . . .
H55 H -0.0598 0.0421 0.7412 0.107 Uiso 1 1 calc R . .
C56 C 0.0732(3) 0.09486(19) 0.8057(4) 0.0923(16) Uani 1 1 d . . .
H56 H 0.0577 0.1530 0.8000 0.111 Uiso 1 1 calc R . .
C61 C 0.81385(12) 0.21818(15) 0.85644(12) 0.0728(10) Uani 1 1 d G . .
C62 C 0.82010(19) 0.1823(2) 0.77276(16) 0.1326(18) Uani 1 1 d G . .
H62 H 0.7993 0.1262 0.7604 0.159 Uiso 1 1 calc R . .
C63 C 0.8562(3) 0.2281(3) 0.7089(2) 0.168(3) Uani 1 1 d G . .
H63 H 0.8598 0.2037 0.6545 0.202 Uiso 1 1 calc R . .
C64 C 0.8860(3) 0.3097(3) 0.7288(3) 0.193(3) Uani 1 1 d G . .
H64 H 0.9106 0.3423 0.6875 0.231 Uiso 1 1 calc R . .
C65 C 0.8797(3) 0.3457(2) 0.8124(3) 0.181(3) Uani 1 1 d G . .
H65 H 0.9005 0.4017 0.8248 0.217 Uiso 1 1 calc R . .
C66 C 0.8437(2) 0.29989(18) 0.87629(19) 0.1477(18) Uani 1 1 d G . .
H66 H 0.8401 0.3243 0.9307 0.177 Uiso 1 1 calc R . .

loop_
_atom_site_aniso_label
_atom_site_aniso_U_11
_atom_site_aniso_U_22
_atom_site_aniso_U_33
_atom_site_aniso_U_23
_atom_site_aniso_U_13
_atom_site_aniso_U_12
Pb 0.03312(3) 0.05364(3) 0.04605(3) -0.00036(9) 0.00054(3) 0.00004(9)
S1 0.0496(3) 0.0720(4) 0.0714(4) -0.0212(3) -0.0207(3) 0.0264(3)
S2 0.0428(3) 0.0858(4) 0.0749(4) 0.0279(3) 0.0088(3) -0.0176(3)
O1 0.0215(7) 0.0660(10) 0.0516(8) -0.0195(6) -0.0041(7) 0.0012(6)
O2 0.0280(7) 0.0638(10) 0.0398(7) 0.0044(6) -0.0130(7) 0.0121(6)
P1 0.0305(2) 0.0496(3) 0.0635(3) 0.0027(3) -0.0032(3) 0.0045(2)
P2 0.0380(3) 0.0600(4) 0.0549(3) 0.0122(3) 0.0137(2) 0.0001(3)
C11 0.0237(8) 0.0868(14) 0.0405(9) -0.0348(9) -0.0010(7) 0.0170(9)
C12 0.0363(9) 0.0407(9) 0.0458(10) -0.0154(8) -0.0162(8) -0.0001(9)
C13 0.0366(10) 0.113(2) 0.0582(13) -0.0179(13) -0.0362(10) 0.0440(10)
C14 0.148(3) 0.186(4) 0.0422(13) 0.022(2) 0.0369(16) 0.058(3)
C15 0.093(2) 0.165(4) 0.0445(13) 0.0173(19) 0.0121(15) -0.008(3)
C16 0.0471(15) 0.180(4) 0.0288(10) -0.0058(15) 0.0046(11) -0.0038(17)
C17 0.0504(13) 0.0640(14) 0.131(2) -0.0507(14) 0.0031(15) -0.0109(12)
C21 0.0373(11) 0.0848(16) 0.0606(14) -0.0126(14) -0.0162(11) -0.0174(12)
C22 0.0837(19) 0.0707(17) 0.128(2) -0.0394(17) -0.0417(19) 0.0160(16)
C23 0.093(2) 0.0939(18) 0.202(4) -0.076(2) -0.069(2) 0.0574(16)
C24 0.0576(12) 0.0929(17) 0.0829(18) -0.0067(16) -0.0150(13) 0.0496(11)
C25 0.0397(11) 0.193(3) 0.111(3) -0.021(3) -0.0185(14) 0.0659(15)
C26 0.0405(16) 0.143(4) 0.115(3) -0.040(2) -0.0178(19) -0.0023(16)
C31 0.0566(13) 0.0537(14) 0.1019(19) -0.0030(15) 0.0267(13) -0.0045(12)
C32 0.129(3) 0.107(3) 0.096(2) -0.025(2) 0.022(2) 0.013(3)
C33 0.218(5) 0.239(4) 0.135(2) -0.113(2) 0.044(3) 0.068(4)
C34 0.160(3) 0.0730(18) 0.146(2) -0.0276(18) 0.0920(19) 0.024(2)
C35 0.122(3) 0.149(3) 0.342(7) -0.131(3) 0.003(4) 0.071(2)
C36 0.148(3) 0.128(3) 0.219(5) -0.066(3) -0.017(4) 0.078(2)
C41 0.0451(11) 0.0644(14) 0.0392(10) 0.0122(10) -0.0143(10) -0.0073(11)
C42 0.0562(12) 0.0793(15) 0.0479(11) 0.0214(11) 0.0032(11) -0.0324(12)
C43 0.0300(11) 0.097(2) 0.0433(12) 0.0048(11) -0.0191(10) -0.0172(10)
C44 0.0794(16) 0.0884(18) 0.089(2) -0.0157(16) -0.0324(15) -0.0472(14)
C45 0.111(3) 0.0751(19) 0.0447(12) -0.0090(13) 0.0000(16) 0.0033(19)
C46 0.0414(14) 0.096(2) 0.0664(17) 0.0169(14) 0.0058(13) -0.0043(12)
C47 0.0327(9) 0.0548(12) 0.0451(10) 0.0109(10) -0.0041(9) -0.0038(9)
C51 0.0460(10) 0.0641(12) 0.0582(12) 0.0047(11) 0.0206(9) -0.0334(9)
C52 0.0534(12) 0.0582(14) 0.0741(16) 0.0033(13) 0.0028(12) -0.0202(12)
C53 0.088(2) 0.077(2) 0.117(3) -0.013(2) -0.019(2) -0.009(2)
C54 0.102(3) 0.072(2) 0.144(3) 0.019(2) -0.030(3) -0.015(2)
C55 0.0465(12) 0.088(2) 0.116(2) 0.0230(19) -0.0412(14) -0.0186(14)
C56 0.0404(15) 0.0699(19) 0.161(4) 0.0243(19) 0.002(2) -0.0130(12)
C61 0.0468(13) 0.088(2) 0.0850(18) 0.0047(17) 0.0147(13) -0.0099(14)
C62 0.218(4) 0.115(3) 0.0788(19) 0.023(2) 0.066(2) 0.039(3)
C63 0.146(4) 0.279(8) 0.092(3) 0.015(4) 0.054(2) 0.025(5)
C64 0.122(3) 0.348(8) 0.113(3) 0.018(4) 0.032(3) -0.111(4)
C65 0.170(5) 0.241(6) 0.138(4) 0.050(4) 0.045(4) -0.047(5)
C66 0.178(3) 0.121(3) 0.166(4) -0.033(3) 0.091(2) -0.088(2)

loop_
_atom_type_symbol
_atom_type_description
_atom_type_scat_dispersion_real
_atom_type_scat_dispersion_imag
_atom_type_scat_source
C C 0.0033 0.0016 'International Tables Vol C Tables 4.2.6.8 and 6.1.1.4'
H H 0.0000 0.0000 'International Tables Vol C Tables 4.2.6.8 and 6.1.1.4'
Pb Pb -3.3944 10.1111 'International Tables Vol C Tables 4.2.6.8 and 6.1.1.4'
S S 0.1246 0.1234 'International Tables Vol C Tables 4.2.6.8 and 6.1.1.4'
P P 0.1023 0.0942 'International Tables Vol C Tables 4.2.6.8 and 6.1.1.4'
O O 0.0106 0.0060 'International Tables Vol C Tables 4.2.6.8 and 6.1.1.4'

loop_
_geom_angle_atom_site_label_1
_geom_angle_atom_site_label_2
_geom_angle_atom_site_label_3
_geom_angle
_geom_angle_site_symmetry_1
_geom_angle_site_symmetry_3
_geom_angle_publ_flag
O1 Pb S1 89.37(4) . . ?
O1 Pb O2 175.34(6) . . ?
S1 Pb O2 92.24(4) . . ?
O1 Pb S2 88.30(4) . . ?
S1 Pb S2 94.83(2) . . ?
O2 Pb S2 87.21(4) . . ?
C11 S1 Pb 96.07(8) . . ?
C41 S2 Pb 94.07(8) . . ?
P1 O1 Pb 136.17(10) . . ?
P2 O2 Pb 141.67(10) . . ?
O1 P1 C17 114.69(12) . . ?
O1 P1 C21 110.94(11) . . ?
C17 P1 C21 107.28(13) . . ?
O1 P1 C61 106.73(9) . . ?
C17 P1 C61 113.52(12) . . ?
C21 P1 C61 103.11(12) . . ?
O2 P2 C31 118.10(10) . . ?
O2 P2 C51 111.01(11) . . ?
C31 P2 C51 109.71(11) . . ?
O2 P2 C47 112.56(11) . . ?
C31 P2 C47 98.57(10) . . ?
C51 P2 C47 105.65(11) . . ?
C16 C11 C12 121.6(2) . . ?
C16 C11 S1 119.02(19) . . ?
C12 C11 S1 119.29(17) . . ?
C13 C12 C17 121.7(2) . . ?
C13 C12 C11 113.3(2) . . ?
C17 C12 C11 124.5(2) . . ?
C12 C13 C14 133.7(3) . . ?
C13 C14 C15 109.9(3) . . ?
C16 C15 C14 121.4(4) . . ?
C11 C16 C15 119.8(3) . . ?
C12 C17 P1 115.2(2) . . ?
C22 C21 C26 117.9(3) . . ?
C22 C21 P1 123.4(2) . . ?
C26 C21 P1 118.5(2) . . ?
C23 C22 C21 126.1(3) . . ?
C22 C23 C24 111.0(3) . . ?
C25 C24 C23 117.3(3) . . ?
C24 C25 C26 135.8(3) . . ?
C25 C26 C21 111.6(3) . . ?
C36 C31 C32 119.8 . . ?
C36 C31 P2 123.51(11) . . ?
C32 C31 P2 116.63(11) . . ?
C33 C32 C31 122.6 . . ?
C34 C33 C32 117.6 . . ?
C33 C34 C35 119.8 . . ?
C36 C35 C34 122.6 . . ?
C31 C36 C35 117.5 . . ?
C42 C41 C46 117.5(2) . . ?
C42 C41 S2 124.8(2) . . ?
C46 C41 S2 117.4(2) . . ?
C41 C42 C43 125.6(3) . . ?
C41 C42 C47 118.6(2) . . ?
C43 C42 C47 115.5(2) . . ?
C44 C43 C42 109.5(3) . . ?
C45 C44 C43 130.1(3) . . ?
C44 C45 C46 119.9(3) . . ?
C41 C46 C45 117.1(3) . . ?
C42 C47 P2 108.90(17) . . ?
C56 C51 C52 119.4(3) . . ?
C56 C51 P2 125.7(2) . . ?
C52 C51 P2 114.94(19) . . ?
C51 C52 C53 116.3(3) . . ?
C54 C53 C52 131.5(4) . . ?
C53 C54 C55 116.9(4) . . ?
C54 C55 C56 112.0(3) . . ?
C51 C56 C55 123.6(3) . . ?
C66 C61 C62 120.2 . . ?
C66 C61 P1 121.12(12) . . ?
C62 C61 P1 118.65(12) . . ?
C63 C62 C61 122.3 . . ?
C64 C63 C62 117.6 . . ?
C63 C64 C65 120.2 . . ?
C66 C65 C64 122.2 . . ?
C61 C66 C65 117.6 . . ?

loop_
_geom_bond_atom_site_label_1
_geom_bond_atom_site_label_2
_geom_bond_distance
_geom_bond_site_symmetry_2
_geom_bond_publ_flag
Pb O1 2.5232(17) . ?
Pb S1 2.5837(7) . ?
Pb O2 2.5987(18) . ?
Pb S2 2.6171(8) . ?
S1 C11 1.687(2) . ?
S2 C41 1.879(2) . ?
O1 P1 1.6138(16) . ?
O2 P2 1.4164(17) . ?
P1 C17 1.773(3) . ?
P1 C21 1.781(3) . ?
P1 C61 1.881(2) . ?
P2 C31 1.775(2) . ?
P2 C51 1.806(2) . ?
P2 C47 1.822(2) . ?
C11 C16 1.394(4) . ?
C11 C12 1.474(3) . ?
C12 C13 1.356(3) . ?
C12 C17 1.415(4) . ?
C13 C14 1.421(5) . ?
C14 C15 1.493(6) . ?
C15 C16 1.466(5) . ?
C21 C22 1.416(4) . ?
C21 C26 1.498(5) . ?
C22 C23 1.321(5) . ?
C23 C24 1.605(5) . ?
C24 C25 1.199(6) . ?
C25 C26 1.285(5) . ?
C31 C36 1.3181(11) . ?
C31 C32 1.3870(11) . ?
C32 C33 1.3580(11) . ?
C33 C34 1.3178(11) . ?
C34 C35 1.3874(11) . ?
C35 C36 1.3578(11) . ?
C41 C42 1.304(4) . ?
C41 C46 1.385(4) . ?
C42 C43 1.435(4) . ?
C42 C47 1.580(4) . ?
C43 C44 1.322(5) . ?
C44 C45 1.226(5) . ?
C45 C46 1.396(5) . ?
C51 C56 1.260(4) . ?
C51 C52 1.345(4) . ?
C52 C53 1.439(5) . ?
C53 C54 1.134(6) . ?
C54 C55 1.489(5) . ?
C55 C56 1.532(5) . ?
C61 C66 1.3580(14) . ?
C61 C62 1.4227(15) . ?
C62 C63 1.3879(14) . ?
C63 C64 1.3578(14) . ?
C64 C65 1.4231(15) . ?
C65 C66 1.3878(14) . ?
